data_7053582
loop_
_publ_author_name
'Branzea, Diana G.'
'Madalan, Augustin M.'
'Ciattini, Samuele'
'Avarvari, Narcis'
'Caneschi, Andrea'
'Andruh, Marius'

_publ_section_title
;
 New heterometallic coordination polymers constructed from 3d--3d&#x2032;
 binuclear nodes
;
_journal_issue 11
_journal_name_full 'New Journal of Chemistry'
_journal_page_first 2479
_journal_paper_doi 10.1039/c0nj00238k
_journal_volume 34
_journal_year 2010
_chemical_formula_sum 'C19 H20 Cu Mn N4 O10'
_chemical_formula_weight 582.87
_chemical_name_systematic
;
?
;
_space_group_IT_number 2
_symmetry_cell_setting triclinic
_symmetry_space_group_name_Hall '-P 1'
_symmetry_space_group_name_H-M 'P -1'
_atom_sites_solution_hydrogens geom
_atom_sites_solution_primary direct
_atom_sites_solution_secondary difmap
_audit_creation_method SHELXL-97
_cell_angle_alpha 83.875(10)
_cell_angle_beta 84.626(9)
_cell_angle_gamma 84.262(10)
_cell_formula_units_Z 2
_cell_length_a 8.6001(10)
_cell_length_b 11.2045(15)
_cell_length_c 11.3972(13)
_cell_measurement_reflns_used 29090
_cell_measurement_temperature 293(2)
_cell_measurement_theta_max 33.75
_cell_measurement_theta_min 2.70
_cell_volume 1082.7(2)
_computing_cell_refinement X-Area
_computing_data_collection X-Area
_computing_data_reduction X-Area
_computing_structure_refinement 'SHELXL-97 (Sheldrick, 1997)'
_computing_structure_solution 'SHELXS-97 (Sheldrick, 1997)'
_diffrn_ambient_temperature 293(2)
_diffrn_measured_fraction_theta_full 0.951
_diffrn_measured_fraction_theta_max 0.951
_diffrn_measurement_device_type 'STOE-IPDS II'
_diffrn_measurement_method 'omega scans'
_diffrn_radiation_monochromator graphite
_diffrn_radiation_source 'fine-focus sealed tube'
_diffrn_radiation_type MoK\a
_diffrn_radiation_wavelength 0.71073
_diffrn_reflns_av_R_equivalents 0.0343
_diffrn_reflns_av_sigmaI/netI 0.0488
_diffrn_reflns_limit_h_max 13
_diffrn_reflns_limit_h_min -13
_diffrn_reflns_limit_k_max 17
_diffrn_reflns_limit_k_min -14
_diffrn_reflns_limit_l_max 17
_diffrn_reflns_limit_l_min -17
_diffrn_reflns_number 15772
_diffrn_reflns_theta_full 33.24
_diffrn_reflns_theta_max 33.24
_diffrn_reflns_theta_min 2.87
_exptl_absorpt_coefficient_mu 1.632
_exptl_absorpt_correction_T_max 0.6484
_exptl_absorpt_correction_T_min 0.5052
_exptl_absorpt_correction_type multi-scan
_exptl_crystal_colour green
_exptl_crystal_density_diffrn 1.788
_exptl_crystal_density_meas ?
_exptl_crystal_density_method 'not measured'
_exptl_crystal_description prism
_exptl_crystal_F_000 592
_exptl_crystal_size_max 0.5
_exptl_crystal_size_mid 0.35
_exptl_crystal_size_min 0.15
_refine_diff_density_max 0.373
_refine_diff_density_min -0.742
_refine_diff_density_rms 0.086
_refine_ls_extinction_method none
_refine_ls_goodness_of_fit_ref 1.083
_refine_ls_hydrogen_treatment constr
_refine_ls_matrix_type full
_refine_ls_number_parameters 316
_refine_ls_number_reflns 7909
_refine_ls_number_restraints 0
_refine_ls_restrained_S_all 1.083
_refine_ls_R_factor_all 0.0900
_refine_ls_R_factor_gt 0.0565
_refine_ls_shift/su_max 0.001
_refine_ls_shift/su_mean 0.000
_refine_ls_structure_factor_coef Fsqd
_refine_ls_weighting_details 'calc w=1/[\s^2^(Fo^2^)+(0.0407P)^2^+0.8840P] where P=(Fo^2^+2Fc^2^)/3'
_refine_ls_weighting_scheme calc
_refine_ls_wR_factor_gt 0.1066
_refine_ls_wR_factor_ref 0.1174
_reflns_number_gt 5478
_reflns_number_total 7909
_reflns_threshold_expression >2sigma(I)
_cod_data_source_file c0nj00238k.txt
_cod_data_source_block shelxl
_cod_depositor_comments
;
The following automatic conversions were performed:

'_symmetry_cell_setting' value 'Triclinic' changed to 'triclinic'
according to /home/saulius/struct/CIF-dictionaries/cif_core.dic
dictionary named 'cif_core.dic' version 2.4.2 from 2011-04-26.

Automatic conversion script
Id: cif_fix_values 1891 2012-01-12 08:04:46Z andrius 

The following automatic conversions were performed:

'_exptl_crystal_density_meas' value 'not measured' was changed to '?'
- the value is perceived as not measured.

Automatic conversion script
Id: cif_fix_values 3008 2015-01-20 13:52:24Z robertas 
;
_cod_original_sg_symbol_H-M P-1
_cod_database_code 7053582

loop_
_symmetry_equiv_pos_as_xyz
'x, y, z'
'-x, -y, -z'

loop_
_atom_site_label
_atom_site_type_symbol
_atom_site_fract_x
_atom_site_fract_y
_atom_site_fract_z
_atom_site_U_iso_or_equiv
_atom_site_adp_type
_atom_site_occupancy
_atom_site_symmetry_multiplicity
_atom_site_calc_flag
_atom_site_refinement_flags
C1 C 0.5803(4) 0.6547(3) -0.4465(2) 0.0422(7) Uani 1 1 d .
H1A H 0.5081 0.6977 -0.4988 0.063 Uiso 1 1 calc R
H1B H 0.5858 0.5701 -0.4554 0.063 Uiso 1 1 calc R
H1C H 0.6824 0.6828 -0.4658 0.063 Uiso 1 1 calc R
C2 C 0.6196(3) 0.6233(2) -0.2386(2) 0.0279(5) Uani 1 1 d .
C3 C 0.7638(3) 0.5594(3) -0.2562(3) 0.0332(6) Uani 1 1 d .
H3 H 0.8059 0.5464 -0.3325 0.040 Uiso 1 1 calc R
C4 C 0.8462(3) 0.5143(3) -0.1584(3) 0.0380(6) Uani 1 1 d .
H4 H 0.9424 0.4695 -0.1697 0.046 Uiso 1 1 calc R
C5 C 0.7862(3) 0.5357(3) -0.0459(3) 0.0369(6) Uani 1 1 d .
H5 H 0.8426 0.5060 0.0183 0.044 Uiso 1 1 calc R
C6 C 0.6392(3) 0.6026(3) -0.0269(2) 0.0285(5) Uani 1 1 d .
C7 C 0.5534(3) 0.6446(2) -0.1234(2) 0.0253(5) Uani 1 1 d .
C8 C 0.5876(3) 0.6297(3) 0.0919(2) 0.0312(5) Uani 1 1 d .
H8 H 0.6570 0.6028 0.1490 0.037 Uiso 1 1 calc R
C9 C 0.4453(4) 0.7034(3) 0.2578(2) 0.0402(7) Uani 1 1 d .
H9A H 0.5487 0.7130 0.2810 0.048 Uiso 1 1 calc R
H9B H 0.4088 0.6316 0.3027 0.048 Uiso 1 1 calc R
C10 C 0.3364(5) 0.8102(3) 0.2883(3) 0.0463(8) Uani 1 1 d .
H10A H 0.3654 0.8803 0.2365 0.056 Uiso 1 1 calc R
H10B H 0.3486 0.8256 0.3689 0.056 Uiso 1 1 calc R
C11 C 0.1676(5) 0.7939(4) 0.2774(3) 0.0559(10) Uani 1 1 d .
H11A H 0.1438 0.7164 0.3179 0.067 Uiso 1 1 calc R
H11B H 0.1023 0.8559 0.3168 0.067 Uiso 1 1 calc R
C12 C -0.0134(4) 0.8423(3) 0.1340(2) 0.0367(6) Uani 1 1 d .
H12 H -0.0758 0.8671 0.1997 0.044 Uiso 1 1 calc R
C13 C -0.0873(3) 0.8567(3) 0.0242(2) 0.0304(5) Uani 1 1 d .
C14 C -0.2481(4) 0.8992(3) 0.0264(3) 0.0383(6) Uani 1 1 d .
H14 H -0.3026 0.9182 0.0973 0.046 Uiso 1 1 calc R
C15 C -0.3241(4) 0.9123(3) -0.0750(3) 0.0403(7) Uani 1 1 d .
H15 H -0.4303 0.9386 -0.0718 0.048 Uiso 1 1 calc R
C16 C -0.2450(3) 0.8870(3) -0.1826(3) 0.0353(6) Uani 1 1 d .
H16 H -0.2978 0.8957 -0.2511 0.042 Uiso 1 1 calc R
C17 C -0.0872(3) 0.8488(2) -0.1868(2) 0.0289(5) Uani 1 1 d .
C18 C -0.0050(3) 0.8299(2) -0.0831(2) 0.0290(5) Uani 1 1 d .
C19 C -0.0631(4) 0.8466(4) -0.3979(3) 0.0462(8) Uani 1 1 d .
H19A H 0.0141 0.8268 -0.4610 0.069 Uiso 1 1 calc R
H19B H -0.1003 0.9303 -0.4101 0.069 Uiso 1 1 calc R
H19C H -0.1492 0.7982 -0.3969 0.069 Uiso 1 1 calc R
Mn1 Mn 0.27343(5) 0.75750(4) -0.26273(3) 0.03187(11) Uani 1 1 d .
Cu1 Cu 0.28551(4) 0.74293(3) 0.02896(3) 0.02807(9) Uani 1 1 d .
N1 N 0.4577(3) 0.6865(2) 0.12939(18) 0.0301(5) Uani 1 1 d .
N2 N 0.1272(3) 0.7998(2) 0.1529(2) 0.0363(5) Uani 1 1 d .
N3 N 0.1883(3) 0.5517(3) -0.3568(3) 0.0465(7) Uani 1 1 d .
N4 N 0.3312(4) 0.9778(3) -0.3727(3) 0.0493(7) Uani 1 1 d .
O1 O 0.5277(2) 0.6747(2) -0.32669(16) 0.0396(5) Uani 1 1 d .
O2 O 0.4150(2) 0.70670(19) -0.11289(15) 0.0322(4) Uani 1 1 d .
O3 O 0.1439(2) 0.7900(2) -0.09316(17) 0.0389(5) Uani 1 1 d .
O4 O 0.0054(2) 0.8238(2) -0.28783(17) 0.0416(5) Uani 1 1 d .
O5 O 0.2072(3) 0.5726(2) -0.2525(2) 0.0520(6) Uani 1 1 d .
O6 O 0.2135(4) 0.6343(3) -0.4357(3) 0.0789(10) Uani 1 1 d .
O7 O 0.1481(4) 0.4548(3) -0.3747(4) 0.0918(12) Uani 1 1 d .
O8 O 0.3568(4) 0.9509(3) -0.2674(2) 0.0688(8) Uani 1 1 d .
O9 O 0.2951(3) 0.8918(3) -0.4256(2) 0.0574(7) Uani 1 1 d .
O10 O 0.3400(5) 1.0782(3) -0.4217(4) 0.1048(15) Uani 1 1 d .

loop_
_atom_site_aniso_label
_atom_site_aniso_U_11
_atom_site_aniso_U_22
_atom_site_aniso_U_33
_atom_site_aniso_U_23
_atom_site_aniso_U_13
_atom_site_aniso_U_12
C1 0.0462(17) 0.058(2) 0.0213(12) -0.0068(12) 0.0030(11) -0.0013(15)
C2 0.0286(12) 0.0304(13) 0.0240(11) -0.0006(9) -0.0015(9) -0.0024(10)
C3 0.0302(13) 0.0355(15) 0.0328(13) -0.0048(11) 0.0024(10) -0.0006(11)
C4 0.0259(13) 0.0410(16) 0.0451(16) -0.0036(13) -0.0003(11) 0.0044(11)
C5 0.0292(13) 0.0422(16) 0.0385(15) 0.0000(12) -0.0088(11) 0.0021(12)
C6 0.0288(12) 0.0308(13) 0.0259(11) -0.0002(10) -0.0056(9) -0.0022(10)
C7 0.0249(11) 0.0279(12) 0.0225(10) -0.0009(9) -0.0018(8) -0.0013(9)
C8 0.0353(14) 0.0344(14) 0.0243(11) -0.0009(10) -0.0098(10) -0.0006(11)
C9 0.0571(19) 0.0453(18) 0.0193(11) -0.0040(11) -0.0102(11) -0.0021(14)
C10 0.077(2) 0.0393(17) 0.0251(12) -0.0130(12) -0.0158(14) 0.0060(16)
C11 0.069(2) 0.076(3) 0.0198(12) -0.0133(14) -0.0031(13) 0.017(2)
C12 0.0438(16) 0.0394(16) 0.0257(12) -0.0100(11) 0.0051(11) 0.0021(12)
C13 0.0316(13) 0.0288(13) 0.0297(12) -0.0063(10) 0.0038(10) 0.0007(10)
C14 0.0337(14) 0.0359(15) 0.0436(16) -0.0103(13) 0.0084(12) 0.0016(12)
C15 0.0276(13) 0.0390(16) 0.0530(18) -0.0109(14) -0.0003(12) 0.0070(12)
C16 0.0293(13) 0.0312(14) 0.0452(16) -0.0033(12) -0.0067(11) 0.0017(11)
C17 0.0276(12) 0.0279(13) 0.0304(12) -0.0031(10) -0.0024(9) 0.0017(10)
C18 0.0273(12) 0.0304(13) 0.0278(12) -0.0024(10) -0.0005(9) 0.0034(10)
C19 0.0438(17) 0.066(2) 0.0285(14) -0.0003(14) -0.0132(12) 0.0023(16)
Mn1 0.0332(2) 0.0418(3) 0.01912(17) -0.00233(16) -0.00314(14) 0.00430(18)
Cu1 0.03076(17) 0.03637(19) 0.01631(13) -0.00417(12) -0.00257(10) 0.00300(13)
N1 0.0401(12) 0.0332(12) 0.0175(9) -0.0024(8) -0.0065(8) -0.0015(10)
N2 0.0442(14) 0.0423(14) 0.0204(9) -0.0066(9) 0.0003(9) 0.0077(11)
N3 0.0369(14) 0.0525(18) 0.0494(16) -0.0127(14) 0.0036(12) 0.0016(12)
N4 0.0532(17) 0.0457(17) 0.0482(16) 0.0042(13) -0.0090(13) -0.0062(14)
O1 0.0373(11) 0.0604(14) 0.0179(8) -0.0045(8) -0.0016(7) 0.0114(10)
O2 0.0283(9) 0.0482(12) 0.0178(7) -0.0035(7) -0.0014(6) 0.0077(8)
O3 0.0297(10) 0.0631(14) 0.0212(8) -0.0072(9) -0.0029(7) 0.0129(9)
O4 0.0345(11) 0.0641(15) 0.0242(9) -0.0060(9) -0.0068(8) 0.0113(10)
O5 0.0566(15) 0.0518(15) 0.0478(14) -0.0056(11) -0.0062(11) -0.0034(12)
O6 0.074(2) 0.098(3) 0.0553(17) 0.0197(17) 0.0012(15) 0.0054(18)
O7 0.085(2) 0.084(2) 0.114(3) -0.058(2) 0.026(2) -0.027(2)
O8 0.111(3) 0.0570(17) 0.0402(14) -0.0071(12) -0.0156(15) -0.0074(17)
O9 0.0660(17) 0.0683(18) 0.0412(13) -0.0075(12) -0.0064(12) -0.0179(14)
O10 0.133(4) 0.058(2) 0.125(3) 0.044(2) -0.055(3) -0.032(2)

loop_
_atom_type_symbol
_atom_type_description
_atom_type_scat_dispersion_real
_atom_type_scat_dispersion_imag
_atom_type_scat_source
C C 0.0033 0.0016 'International Tables Vol C Tables 4.2.6.8 and 6.1.1.4'
H H 0.0000 0.0000 'International Tables Vol C Tables 4.2.6.8 and 6.1.1.4'
Cu Cu 0.3201 1.2651 'International Tables Vol C Tables 4.2.6.8 and 6.1.1.4'
Mn Mn 0.3368 0.7283 'International Tables Vol C Tables 4.2.6.8 and 6.1.1.4'
N N 0.0061 0.0033 'International Tables Vol C Tables 4.2.6.8 and 6.1.1.4'
O O 0.0106 0.0060 'International Tables Vol C Tables 4.2.6.8 and 6.1.1.4'

loop_
_geom_angle_atom_site_label_1
_geom_angle_atom_site_label_2
_geom_angle_atom_site_label_3
_geom_angle
O1 C1 H1A 109.5
O1 C1 H1B 109.5
H1A C1 H1B 109.5
O1 C1 H1C 109.5
H1A C1 H1C 109.5
H1B C1 H1C 109.5
C3 C2 O1 125.5(2)
C3 C2 C7 121.3(2)
O1 C2 C7 113.2(2)
C2 C3 C4 119.4(3)
C2 C3 H3 120.3
C4 C3 H3 120.3
C5 C4 C3 120.6(3)
C5 C4 H4 119.7
C3 C4 H4 119.7
C4 C5 C6 120.5(3)
C4 C5 H5 119.7
C6 C5 H5 119.7
C7 C6 C5 119.5(2)
C7 C6 C8 122.4(2)
C5 C6 C8 118.0(2)
O2 C7 C6 123.1(2)
O2 C7 C2 118.2(2)
C6 C7 C2 118.7(2)
N1 C8 C6 128.4(2)
N1 C8 H8 115.8
C6 C8 H8 115.8
N1 C9 C10 112.9(2)
N1 C9 H9A 109.0
C10 C9 H9A 109.0
N1 C9 H9B 109.0
C10 C9 H9B 109.0
H9A C9 H9B 107.8
C9 C10 C11 113.2(3)
C9 C10 H10A 108.9
C11 C10 H10A 108.9
C9 C10 H10B 108.9
C11 C10 H10B 108.9
H10A C10 H10B 107.8
N2 C11 C10 113.6(3)
N2 C11 H11A 108.9
C10 C11 H11A 108.9
N2 C11 H11B 108.9
C10 C11 H11B 108.9
H11A C11 H11B 107.7
N2 C12 C13 128.5(3)
N2 C12 H12 115.8
C13 C12 H12 115.8
C18 C13 C14 119.6(3)
C18 C13 C12 122.1(3)
C14 C13 C12 118.4(3)
C15 C14 C13 120.6(3)
C15 C14 H14 119.7
C13 C14 H14 119.7
C14 C15 C16 121.0(3)
C14 C15 H15 119.5
C16 C15 H15 119.5
C17 C16 C15 119.2(3)
C17 C16 H16 120.4
C15 C16 H16 120.4
O4 C17 C16 125.0(3)
O4 C17 C18 113.3(2)
C16 C17 C18 121.7(3)
O3 C18 C13 123.6(2)
O3 C18 C17 118.4(2)
C13 C18 C17 118.0(2)
O4 C19 H19A 109.5
O4 C19 H19B 109.5
H19A C19 H19B 109.5
O4 C19 H19C 109.5
H19A C19 H19C 109.5
H19B C19 H19C 109.5
O2 Mn1 O3 67.37(7)
O2 Mn1 O5 89.97(9)
O3 Mn1 O5 92.68(10)
O2 Mn1 O9 133.75(9)
O3 Mn1 O9 126.44(10)
O5 Mn1 O9 127.62(10)
O2 Mn1 O8 86.90(9)
O3 Mn1 O8 87.18(10)
O5 Mn1 O8 176.66(11)
O9 Mn1 O8 54.59(10)
O2 Mn1 O1 69.05(7)
O3 Mn1 O1 136.38(7)
O5 Mn1 O1 85.53(9)
O9 Mn1 O1 86.26(9)
O8 Mn1 O1 92.27(11)
O2 Mn1 O4 136.02(7)
O3 Mn1 O4 68.92(7)
O5 Mn1 O4 87.38(9)
O9 Mn1 O4 78.38(9)
O8 Mn1 O4 95.67(11)
O1 Mn1 O4 153.97(7)
O2 Cu1 O3 77.67(8)
O2 Cu1 N1 91.82(9)
O3 Cu1 N1 169.49(9)
O2 Cu1 N2 168.92(9)
O3 Cu1 N2 91.79(9)
N1 Cu1 N2 98.70(10)
C8 N1 C9 114.2(2)
C8 N1 Cu1 123.85(18)
C9 N1 Cu1 121.9(2)
C12 N2 C11 115.7(3)
C12 N2 Cu1 124.2(2)
C11 N2 Cu1 120.0(2)
O7 N3 O6 124.1(4)
O7 N3 O5 119.8(4)
O6 N3 O5 116.2(3)
O10 N4 O8 122.8(4)
O10 N4 O9 122.2(4)
O8 N4 O9 115.0(3)
C2 O1 C1 118.0(2)
C2 O1 Mn1 115.97(15)
C1 O1 Mn1 124.99(18)
C7 O2 Cu1 129.13(16)
C7 O2 Mn1 122.44(15)
Cu1 O2 Mn1 107.52(9)
C18 O3 Cu1 129.37(17)
C18 O3 Mn1 123.15(17)
Cu1 O3 Mn1 107.43(9)
C17 O4 C19 117.9(2)
C17 O4 Mn1 116.16(15)
C19 O4 Mn1 125.76(19)
N3 O5 Mn1 106.9(2)
N4 O8 Mn1 93.5(2)
N4 O9 Mn1 96.3(2)

loop_
_geom_bond_atom_site_label_1
_geom_bond_atom_site_label_2
_geom_bond_distance
C1 O1 1.432(3)
C1 H1A 0.9600
C1 H1B 0.9600
C1 H1C 0.9600
C2 C3 1.377(4)
C2 O1 1.378(3)
C2 C7 1.416(3)
C3 C4 1.399(4)
C3 H3 0.9300
C4 C5 1.373(4)
C4 H4 0.9300
C5 C6 1.414(4)
C5 H5 0.9300
C6 C7 1.396(3)
C6 C8 1.439(4)
C7 O2 1.319(3)
C8 N1 1.289(4)
C8 H8 0.9300
C9 N1 1.488(3)
C9 C10 1.495(5)
C9 H9A 0.9700
C9 H9B 0.9700
C10 C11 1.499(5)
C10 H10A 0.9700
C10 H10B 0.9700
C11 N2 1.486(4)
C11 H11A 0.9700
C11 H11B 0.9700
C12 N2 1.283(4)
C12 C13 1.442(4)
C12 H12 0.9300
C13 C18 1.400(4)
C13 C14 1.416(4)
C14 C15 1.367(5)
C14 H14 0.9300
C15 C16 1.388(4)
C15 H15 0.9300
C16 C17 1.380(4)
C16 H16 0.9300
C17 O4 1.375(3)
C17 C18 1.419(4)
C18 O3 1.312(3)
C19 O4 1.423(3)
C19 H19A 0.9600
C19 H19B 0.9600
C19 H19C 0.9600
Mn1 O2 2.1830(18)
Mn1 O3 2.185(2)
Mn1 O5 2.192(3)
Mn1 O9 2.267(3)
Mn1 O8 2.343(3)
Mn1 O1 2.369(2)
Mn1 O4 2.384(2)
Cu1 O2 1.9315(18)
Cu1 O3 1.9317(19)
Cu1 N1 1.969(2)
Cu1 N2 1.978(2)
N3 O7 1.215(4)
N3 O6 1.240(4)
N3 O5 1.264(4)
N4 O10 1.207(4)
N4 O8 1.240(4)
N4 O9 1.268(4)
